data_9015908
loop_
_publ_author_name
'Tahara, T.'
'Nakai, I.'
'Miyawaki, R.'
'Matsubara, S.'

_publ_section_title
;
 Crystal chemistry of RE(CO3)OH
;
_journal_name_full 'Zeitschrift fur Kristallographie'
_journal_page_first 326
_journal_page_last 334
_journal_volume 222
_journal_year 2007
_chemical_compound_source Synthetic
_chemical_formula_sum 'C H Ho O4'
_space_group_IT_number 19
_symmetry_space_group_name_Hall 'P 2ac 2ab'
_symmetry_space_group_name_H-M 'P 21 21 21'
_cell_angle_alpha 90
_cell_angle_beta 90
_cell_angle_gamma 90
_cell_formula_units_Z 4
_cell_length_a 6.9583
_cell_length_b 4.8121
_cell_length_c 8.4558
_cell_volume 283.134
_database_code_amcsd 0019386
_exptl_crystal_density_diffrn 5.676
_cod_original_formula_sum 'Ho C (O4 H)'
_cod_database_code 9015908
_amcsd_formula_title Ho(CO3)OH

loop_
_space_group_symop_operation_xyz
x,y,z
-x,1/2+y,1/2-z
1/2+x,1/2-y,-z
1/2-x,-y,1/2+z

loop_
_atom_site_label
_atom_site_fract_x
_atom_site_fract_y
_atom_site_fract_z
_atom_site_U_iso_or_equiv
_atom_site_type_symbol
_atom_site_attached_hydrogens
Ho 0.13472 0.23889 0.08633 0.00837 Ho 0
C 0.20120 0.24400 0.42020 0.00880 C 0
O-H1 0.95400 0.25290 0.86410 0.01340 O 1
O2 0.19880 0.73530 0.04570 0.01300 O 0
O3 0.83670 0.50550 0.13710 0.01050 O 0
O4 0.85540 0.96230 0.15570 0.01310 O 0

loop_
_cod_changelog_entry_id
_cod_changelog_entry_author
_cod_changelog_entry_date
_cod_changelog_entry_text
1
;cod-tools version 3.8.0
Id: cif_guess_AMCSD_atom_types 9574 2023-05-10 09:00:05Z saulius
;
2023-05-10T18:56:29+03:00
;Derived atom types and hydrogen counts
from atom names that follow the AMCSD naming convention
(Wat == water, O-H == hydroxyl).
;

loop_
_cod_related_entry_id
_cod_related_entry_database
_cod_related_entry_code
1 AMCSD 0019386
